data_7005305
loop_
_publ_author_name
'Price, Jason R.'
'Lan, Yanhua'
'Brooker, Sally'

_publ_section_title
;
 Pyridazine-bridged copper(I) complexes of bis-bidentate ligands:
 tetranuclear [2 x 2] grid versus dinuclear side-by-side architectures
 as a function of ligand substituents.
;
_journal_issue 18
_journal_name_full 'Dalton transactions (Cambridge, England : 2003)'
_journal_page_first 1807
_journal_page_last 1820
_journal_paper_doi 10.1039/B700503B
_journal_year 2007
_chemical_formula_moiety 'C96 H80 Cu2 F12 N8 P2'
_chemical_formula_sum 'C96 H80 Cu2 F12 N8 P2'
_chemical_formula_weight 1762.70
_chemical_name_systematic
;
?
;
_space_group_IT_number 20
_symmetry_cell_setting orthorhombic
_symmetry_space_group_name_Hall 'C 2c 2'
_symmetry_space_group_name_H-M 'C 2 2 21'
_atom_sites_solution_hydrogens geom
_atom_sites_solution_primary direct
_atom_sites_solution_secondary difmap
_audit_creation_method SHELXL-97
_cell_angle_alpha 90.00
_cell_angle_beta 90.00
_cell_angle_gamma 90.00
_cell_formula_units_Z 4
_cell_length_a 13.5144(5)
_cell_length_b 27.3551(12)
_cell_length_c 22.2181(10)
_cell_measurement_temperature 83(2)
_cell_volume 8213.8(6)
_computing_structure_refinement 'SHELXL-97 (Sheldrick, 1997)'
_computing_structure_solution 'SHELXS-97 (Sheldrick, 1990)'
_diffrn_ambient_temperature 83(2)
_diffrn_measured_fraction_theta_full 1.000
_diffrn_measured_fraction_theta_max 1.000
_diffrn_measurement_device_type 'Bruker Kappa Apex II area detector'
_diffrn_measurement_method '\f and \w scans'
_diffrn_radiation_monochromator graphite
_diffrn_radiation_source 'fine-focus sealed tube'
_diffrn_radiation_type MoK\a
_diffrn_radiation_wavelength 0.71073
_diffrn_reflns_av_R_equivalents 0.1478
_diffrn_reflns_av_sigmaI/netI 0.1088
_diffrn_reflns_limit_h_max 16
_diffrn_reflns_limit_h_min -16
_diffrn_reflns_limit_k_max 33
_diffrn_reflns_limit_k_min -33
_diffrn_reflns_limit_l_max 27
_diffrn_reflns_limit_l_min -27
_diffrn_reflns_number 74864
_diffrn_reflns_theta_full 25.99
_diffrn_reflns_theta_max 25.99
_diffrn_reflns_theta_min 1.68
_exptl_absorpt_coefficient_mu 0.638
_exptl_absorpt_correction_T_max 1
_exptl_absorpt_correction_T_min 0.638
_exptl_absorpt_correction_type multi-scan
_exptl_absorpt_process_details 'SCALE (Bruker, 2004)'
_exptl_crystal_colour 'dark green'
_exptl_crystal_density_diffrn 1.425
_exptl_crystal_density_method 'not measured'
_exptl_crystal_description rod
_exptl_crystal_F_000 3632
_exptl_crystal_size_max 0.40
_exptl_crystal_size_mid 0.09
_exptl_crystal_size_min 0.09
_refine_diff_density_max 0.783
_refine_diff_density_min -0.590
_refine_diff_density_rms 0.071
_refine_ls_abs_structure_details 'Flack H D (1983), Acta Cryst. A39, 876-881'
_refine_ls_abs_structure_Flack 0.000(15)
_refine_ls_extinction_method none
_refine_ls_goodness_of_fit_ref 1.034
_refine_ls_hydrogen_treatment constr
_refine_ls_matrix_type full
_refine_ls_number_parameters 602
_refine_ls_number_reflns 8076
_refine_ls_number_restraints 0
_refine_ls_restrained_S_all 1.034
_refine_ls_R_factor_all 0.1349
_refine_ls_R_factor_gt 0.0533
_refine_ls_shift/su_max 0.000
_refine_ls_shift/su_mean 0.000
_refine_ls_structure_factor_coef Fsqd
_refine_ls_weighting_details 'calc w=1/[\s^2^(Fo^2^)+(0.0275P)^2^+11.4372P] where P=(Fo^2^+2Fc^2^)/3'
_refine_ls_weighting_scheme calc
_refine_ls_wR_factor_gt 0.0814
_refine_ls_wR_factor_ref 0.1044
_reflns_number_gt 4717
_reflns_number_total 8076
_reflns_threshold_expression >2sigma(I)
_cod_data_source_file B700503B.txt
_cod_data_source_block jrp115cu
_cod_original_sg_symbol_Hall 'C 2c 2''
_cod_database_code 7005305

loop_
_symmetry_equiv_pos_as_xyz
'x, y, z'
'-x, -y, z+1/2'
'-x, y, -z+1/2'
'x, -y, -z'
'x+1/2, y+1/2, z'
'-x+1/2, -y+1/2, z+1/2'
'-x+1/2, y+1/2, -z+1/2'
'x+1/2, -y+1/2, -z'

loop_
_atom_site_label
_atom_site_type_symbol
_atom_site_fract_x
_atom_site_fract_y
_atom_site_fract_z
_atom_site_U_iso_or_equiv
_atom_site_adp_type
_atom_site_occupancy
_atom_site_symmetry_multiplicity
_atom_site_calc_flag
_atom_site_refinement_flags
_atom_site_disorder_assembly
_atom_site_disorder_group
Cu1 Cu 0.27688(4) 0.43841(2) 0.46082(3) 0.03705(17) Uani 1 1 d . . .
N1 N 0.1600(3) 0.47672(13) 0.4926(2) 0.0370(11) Uani 1 1 d . . .
C2 C 0.0737(3) 0.45211(17) 0.4875(2) 0.0258(12) Uani 1 1 d . . .
C3 C -0.0169(3) 0.47558(16) 0.4947(2) 0.0338(13) Uani 1 1 d . . .
H3 H -0.0772 0.4578 0.4922 0.041 Uiso 1 1 calc R . .
C6 C 0.0846(3) 0.39989(17) 0.4763(2) 0.0344(13) Uani 1 1 d . . .
H6 H 0.0282 0.3793 0.4730 0.041 Uiso 1 1 calc R . .
N2 N 0.1719(3) 0.38253(12) 0.47097(17) 0.0283(9) Uani 1 1 d . . .
C8 C 0.1878(3) 0.33172(17) 0.4620(3) 0.0374(12) Uani 1 1 d . . .
C9 C 0.1275(5) 0.30504(19) 0.4229(3) 0.0610(19) Uani 1 1 d . . .
H9 H 0.0728 0.3204 0.4038 0.073 Uiso 1 1 calc R . .
C10 C 0.1475(6) 0.2565(2) 0.4121(3) 0.088(3) Uani 1 1 d . . .
H10 H 0.1073 0.2385 0.3849 0.106 Uiso 1 1 calc R . .
C11 C 0.2255(6) 0.2342(2) 0.4405(3) 0.089(2) Uani 1 1 d . . .
H11 H 0.2382 0.2005 0.4337 0.106 Uiso 1 1 calc R . .
C12 C 0.2862(5) 0.26068(18) 0.4792(3) 0.0619(18) Uani 1 1 d . . .
H12 H 0.3397 0.2447 0.4987 0.074 Uiso 1 1 calc R . .
C13 C 0.2699(4) 0.31006(16) 0.4899(2) 0.0386(12) Uani 1 1 d . . .
C14 C 0.3378(3) 0.33824(16) 0.5296(2) 0.0325(12) Uani 1 1 d . . .
C15 C 0.4396(4) 0.3332(2) 0.5210(2) 0.0460(15) Uani 1 1 d . . .
H15 H 0.4637 0.3114 0.4911 0.055 Uiso 1 1 calc R . .
C16 C 0.5052(4) 0.3595(2) 0.5554(3) 0.0557(18) Uani 1 1 d . . .
H16 H 0.5742 0.3558 0.5488 0.067 Uiso 1 1 calc R . .
C17 C 0.4730(4) 0.3909(2) 0.5989(3) 0.0578(18) Uani 1 1 d . . .
H17 H 0.5190 0.4095 0.6217 0.069 Uiso 1 1 calc R . .
C18 C 0.3723(4) 0.3953(2) 0.6092(3) 0.0640(18) Uani 1 1 d . . .
H18 H 0.3488 0.4160 0.6405 0.077 Uiso 1 1 calc R . .
C19 C 0.3055(3) 0.3693(2) 0.5738(2) 0.0477(15) Uani 1 1 d . . .
H19 H 0.2365 0.3732 0.5803 0.057 Uiso 1 1 calc R . .
N31 N 0.4015(3) 0.4810(2) 0.4808(2) 0.089(2) Uani 1 1 d . . .
C32 C 0.4845(3) 0.46326(17) 0.4609(2) 0.0295(11) Uani 1 1 d . . .
C33 C 0.5735(3) 0.48169(17) 0.4793(2) 0.0398(15) Uani 1 1 d . . .
H33 H 0.6339 0.4693 0.4635 0.048 Uiso 1 1 calc R . .
C36 C 0.4709(3) 0.42502(17) 0.4161(2) 0.0309(12) Uani 1 1 d . . .
H36 H 0.5260 0.4103 0.3967 0.037 Uiso 1 1 calc R . .
N32 N 0.3821(3) 0.41170(13) 0.40368(18) 0.0315(10) Uani 1 1 d . . .
C38 C 0.3617(4) 0.37654(18) 0.3584(2) 0.0412(14) Uani 1 1 d . . .
C39 C 0.4218(4) 0.33533(19) 0.3520(3) 0.0514(16) Uani 1 1 d . . .
H39 H 0.4777 0.3308 0.3772 0.062 Uiso 1 1 calc R . .
C40 C 0.3983(5) 0.3008(2) 0.3078(3) 0.077(2) Uani 1 1 d . . .
H40 H 0.4383 0.2725 0.3030 0.093 Uiso 1 1 calc R . .
C41 C 0.3163(5) 0.3080(3) 0.2708(4) 0.094(3) Uani 1 1 d . . .
H41 H 0.3010 0.2849 0.2402 0.113 Uiso 1 1 calc R . .
C42 C 0.2580(4) 0.3482(2) 0.2786(3) 0.074(2) Uani 1 1 d . . .
H42 H 0.2019 0.3522 0.2534 0.088 Uiso 1 1 calc R . .
C43 C 0.2775(4) 0.38371(19) 0.3222(2) 0.0484(15) Uani 1 1 d . . .
C44 C 0.2101(4) 0.42611(19) 0.3292(2) 0.0396(13) Uani 1 1 d . . .
C45 C 0.1079(4) 0.4191(2) 0.3250(2) 0.0452(15) Uani 1 1 d . . .
H45 H 0.0827 0.3873 0.3174 0.054 Uiso 1 1 calc R . .
C46 C 0.0424(4) 0.4578(2) 0.3318(2) 0.0436(15) Uani 1 1 d . . .
H46 H -0.0266 0.4525 0.3271 0.052 Uiso 1 1 calc R . .
C47 C 0.0767(4) 0.5039(2) 0.3454(2) 0.0466(15) Uani 1 1 d . . .
H47 H 0.0317 0.5300 0.3519 0.056 Uiso 1 1 calc R . .
C48 C 0.1781(4) 0.5116(2) 0.3494(2) 0.0465(15) Uani 1 1 d . . .
H48 H 0.2024 0.5434 0.3582 0.056 Uiso 1 1 calc R . .
C49 C 0.2445(3) 0.47359(19) 0.3407(2) 0.0408(14) Uani 1 1 d . . .
H49 H 0.3136 0.4797 0.3426 0.049 Uiso 1 1 calc R . .
P1 P 0.78024(10) 0.37160(5) 0.41697(6) 0.0375(3) Uani 1 1 d . . .
F11 F 0.7800(3) 0.31872(11) 0.39304(17) 0.0822(11) Uani 1 1 d . . .
F12 F 0.8773(2) 0.38322(13) 0.38015(18) 0.0786(12) Uani 1 1 d . . .
F13 F 0.8468(2) 0.35521(13) 0.47247(16) 0.0706(10) Uani 1 1 d . . .
F14 F 0.6832(2) 0.36091(13) 0.45542(16) 0.0722(11) Uani 1 1 d . . .
F15 F 0.7128(3) 0.38984(15) 0.36400(16) 0.0941(13) Uani 1 1 d . . .
F16 F 0.7814(2) 0.42548(11) 0.4421(2) 0.1087(17) Uani 1 1 d . . .
C51 C 0.5408(4) 0.5627(3) 0.7334(2) 0.0598(17) Uani 1 1 d . . .
H51 H 0.5693 0.5930 0.7216 0.072 Uiso 1 1 calc R . .
C52 C 0.5842(5) 0.5204(4) 0.7158(3) 0.080(2) Uani 1 1 d . . .
H52 H 0.6423 0.5209 0.6918 0.096 Uiso 1 1 calc R . .
C53 C 0.5433(6) 0.4771(3) 0.7330(3) 0.101(3) Uani 1 1 d . . .
H53 H 0.5736 0.4471 0.7219 0.121 Uiso 1 1 calc R . .
C61 C 0.5000 0.2095(4) 0.7500 0.102(5) Uani 1 2 d S . .
H61 H 0.5000 0.1748 0.7500 0.123 Uiso 1 2 calc SR . .
C62 C 0.4459(5) 0.2348(4) 0.7086(4) 0.092(3) Uani 1 1 d . . .
H62 H 0.4076 0.2176 0.6797 0.110 Uiso 1 1 calc R . .
C63 C 0.4467(5) 0.2833(4) 0.7086(3) 0.085(3) Uani 1 1 d . . .
H63 H 0.4095 0.3007 0.6793 0.101 Uiso 1 1 calc R . .
C64 C 0.5000 0.3082(4) 0.7500 0.085(4) Uani 1 2 d S . .
H64 H 0.5000 0.3429 0.7500 0.103 Uiso 1 2 calc SR . .
C71 C 0.7480(9) 0.4055(3) 0.6016(4) 0.048(5) Uani 0.50 1 d PG A 1
H71 H 0.7251 0.3847 0.5704 0.058 Uiso 0.50 1 calc PR A 1
C72 C 0.7495(9) 0.3890(3) 0.6608(5) 0.069(6) Uani 0.50 1 d PG A 1
H72 H 0.7276 0.3569 0.6700 0.083 Uiso 0.50 1 calc PR A 1
C73 C 0.7831(9) 0.4195(4) 0.7065(3) 0.060(4) Uani 0.50 1 d PG A 1
H73 H 0.7842 0.4082 0.7469 0.073 Uiso 0.50 1 calc PR A 1
C74 C 0.8152(9) 0.4665(3) 0.6930(3) 0.048(4) Uani 0.50 1 d PG A 1
H74 H 0.8382 0.4873 0.7242 0.058 Uiso 0.50 1 calc PR A 1
C75 C 0.8137(7) 0.4830(2) 0.6338(4) 0.042(3) Uani 0.50 1 d PG A 1
H75 H 0.8356 0.5152 0.6246 0.051 Uiso 0.50 1 calc PR A 1
C76 C 0.7801(6) 0.4525(3) 0.5882(3) 0.037(2) Uani 0.50 1 d PG A 1
H76 H 0.7791 0.4638 0.5477 0.044 Uiso 0.50 1 calc PR A 1
C81 C 0.7183(7) 0.3739(3) 0.6533(4) 0.050(4) Uani 0.50 1 d PG B 2
H81 H 0.6791 0.3484 0.6368 0.060 Uiso 0.50 1 calc PR B 2
C82 C 0.7514(5) 0.3709(3) 0.7124(4) 0.051(3) Uani 0.50 1 d PG B 2
H82 H 0.7349 0.3433 0.7363 0.061 Uiso 0.50 1 calc PR B 2
C83 C 0.8088(6) 0.4082(3) 0.7365(3) 0.050(4) Uani 0.50 1 d PG B 2
H83 H 0.8315 0.4062 0.7769 0.060 Uiso 0.50 1 calc PR B 2
C84 C 0.8330(7) 0.4486(3) 0.7014(4) 0.043(4) Uani 0.50 1 d PG B 2
H84 H 0.8722 0.4742 0.7179 0.051 Uiso 0.50 1 calc PR B 2
C85 C 0.7999(7) 0.4516(3) 0.6423(4) 0.057(4) Uani 0.50 1 d PG B 2
H85 H 0.8164 0.4792 0.6184 0.068 Uiso 0.50 1 calc PR B 2
C86 C 0.7425(7) 0.4143(4) 0.6182(4) 0.045(5) Uani 0.50 1 d PG B 2
H86 H 0.7199 0.4163 0.5779 0.054 Uiso 0.50 1 calc PR B 2
C91 C 0.0732(14) 0.2810(6) 0.5860(8) 0.060(6) Uani 0.50 1 d PG C 1
H91 H 0.0761 0.2578 0.5542 0.072 Uiso 0.50 1 calc PR C 1
C92 C 0.1419(12) 0.2791(7) 0.6324(9) 0.060(8) Uani 0.50 1 d PG C 1
H92 H 0.1917 0.2546 0.6324 0.072 Uiso 0.50 1 calc PR C 1
C93 C 0.1377(8) 0.3130(8) 0.6790(6) 0.069(7) Uani 0.50 1 d PG C 1
H93 H 0.1847 0.3117 0.7107 0.083 Uiso 0.50 1 calc PR C 1
C94 C 0.0648(9) 0.3488(6) 0.6790(5) 0.090(7) Uani 0.50 1 d PG C 1
H94 H 0.0619 0.3720 0.7108 0.109 Uiso 0.50 1 calc PR C 1
C95 C -0.0040(8) 0.3507(5) 0.6325(6) 0.098(9) Uani 0.50 1 d PG C 1
H95 H -0.0538 0.3752 0.6325 0.118 Uiso 0.50 1 calc PR C 1
C96 C 0.0002(10) 0.3168(6) 0.5860(6) 0.071(7) Uani 0.50 1 d PG C 1
H96 H -0.0467 0.3181 0.5542 0.085 Uiso 0.50 1 calc PR C 1
C101 C 0.0192(9) 0.3400(4) 0.6606(6) 0.048(4) Uani 0.50 1 d PG D 2
H101 H -0.0054 0.3648 0.6865 0.058 Uiso 0.50 1 calc PR D 2
C102 C -0.0179(6) 0.3355(4) 0.6025(6) 0.054(6) Uani 0.50 1 d PG D 2
H102 H -0.0679 0.3572 0.5887 0.065 Uiso 0.50 1 calc PR D 2
C103 C 0.0181(8) 0.2992(5) 0.5646(5) 0.049(5) Uani 0.50 1 d PG D 2
H103 H -0.0073 0.2960 0.5249 0.058 Uiso 0.50 1 calc PR D 2
C104 C 0.0913(11) 0.2674(6) 0.5848(6) 0.059(6) Uani 0.50 1 d PG D 2
H104 H 0.1159 0.2426 0.5589 0.071 Uiso 0.50 1 calc PR D 2
C105 C 0.1284(11) 0.2720(6) 0.6429(7) 0.058(7) Uani 0.50 1 d PG D 2
H105 H 0.1784 0.2503 0.6567 0.069 Uiso 0.50 1 calc PR D 2
C106 C 0.0924(10) 0.3083(6) 0.6808(5) 0.061(6) Uani 0.50 1 d PG D 2
H106 H 0.1178 0.3114 0.7204 0.073 Uiso 0.50 1 calc PR D 2

loop_
_atom_site_aniso_label
_atom_site_aniso_U_11
_atom_site_aniso_U_22
_atom_site_aniso_U_33
_atom_site_aniso_U_23
_atom_site_aniso_U_13
_atom_site_aniso_U_12
Cu1 0.0207(3) 0.0488(4) 0.0417(4) -0.0169(3) 0.0099(3) -0.0063(3)
N1 0.029(2) 0.026(2) 0.055(3) 0.001(2) -0.006(2) -0.0027(17)
C2 0.017(2) 0.036(3) 0.025(3) 0.011(2) -0.006(2) -0.0066(19)
C3 0.012(2) 0.049(3) 0.040(3) 0.008(3) 0.001(2) -0.0033(19)
C6 0.026(3) 0.040(3) 0.038(4) 0.005(3) -0.014(2) -0.009(2)
N2 0.035(2) 0.024(2) 0.026(3) -0.0021(19) -0.0035(18) -0.0017(16)
C8 0.042(3) 0.032(3) 0.038(3) -0.006(3) -0.001(3) -0.009(2)
C9 0.085(5) 0.027(4) 0.071(5) -0.005(3) -0.035(4) -0.010(3)
C10 0.135(7) 0.021(4) 0.108(6) -0.011(4) -0.053(5) -0.012(4)
C11 0.115(6) 0.030(3) 0.121(7) -0.009(4) -0.032(6) -0.001(4)
C12 0.072(4) 0.029(3) 0.085(5) -0.004(3) -0.012(4) 0.010(3)
C13 0.039(3) 0.030(3) 0.048(3) -0.002(2) 0.002(3) -0.003(3)
C14 0.027(3) 0.037(3) 0.033(3) 0.007(3) 0.006(2) -0.002(2)
C15 0.031(3) 0.065(4) 0.042(4) 0.001(3) 0.011(3) 0.016(3)
C16 0.019(3) 0.085(5) 0.063(5) 0.025(4) 0.000(3) 0.007(3)
C17 0.030(3) 0.065(4) 0.078(5) 0.001(4) -0.020(3) 0.001(3)
C18 0.045(4) 0.079(4) 0.069(5) -0.030(4) -0.023(3) 0.020(3)
C19 0.024(3) 0.067(4) 0.052(4) -0.015(3) -0.001(3) 0.011(3)
N31 0.019(2) 0.151(6) 0.097(5) -0.101(4) 0.004(2) 0.003(3)
C32 0.019(2) 0.051(3) 0.018(3) -0.003(3) 0.005(2) 0.003(2)
C33 0.019(3) 0.044(4) 0.055(4) -0.009(3) 0.012(2) -0.001(2)
C36 0.023(3) 0.043(3) 0.027(3) 0.000(3) 0.006(2) 0.004(2)
N32 0.029(2) 0.033(3) 0.033(3) -0.006(2) 0.0090(19) -0.0027(17)
C38 0.041(3) 0.032(3) 0.051(4) -0.017(3) 0.015(3) -0.008(3)
C39 0.049(3) 0.049(4) 0.056(4) -0.017(3) 0.019(3) 0.000(3)
C40 0.066(5) 0.066(5) 0.100(6) -0.044(4) 0.028(4) -0.004(4)
C41 0.067(5) 0.103(6) 0.111(7) -0.084(5) 0.020(5) -0.012(4)
C42 0.046(4) 0.102(5) 0.073(5) -0.061(4) 0.006(3) -0.012(3)
C43 0.032(3) 0.064(4) 0.049(4) -0.031(3) 0.010(3) -0.010(3)
C44 0.032(3) 0.066(4) 0.020(3) -0.010(2) 0.009(2) -0.011(3)
C45 0.040(3) 0.062(4) 0.034(4) -0.006(3) -0.001(3) -0.016(3)
C46 0.028(3) 0.073(4) 0.030(3) 0.008(3) -0.006(2) -0.009(3)
C47 0.035(3) 0.059(4) 0.046(4) -0.004(3) -0.001(3) -0.009(3)
C48 0.043(3) 0.057(4) 0.040(4) -0.012(3) -0.003(3) -0.008(3)
C49 0.027(3) 0.062(4) 0.033(3) -0.016(3) 0.003(2) -0.003(2)
P1 0.0224(6) 0.0429(8) 0.0474(9) -0.0017(7) -0.0014(7) -0.0047(7)
F11 0.082(2) 0.057(2) 0.108(3) -0.036(2) 0.016(3) -0.017(2)
F12 0.0379(19) 0.097(3) 0.101(3) 0.037(2) 0.0193(19) -0.0121(18)
F13 0.0370(18) 0.118(3) 0.056(2) 0.012(2) -0.0154(17) 0.0015(17)
F14 0.0318(17) 0.126(3) 0.059(2) -0.002(2) 0.0121(17) -0.0104(16)
F15 0.057(2) 0.142(3) 0.084(3) 0.053(3) -0.023(2) -0.007(2)
F16 0.0421(18) 0.053(2) 0.231(5) -0.054(3) -0.027(3) 0.0084(18)
C51 0.056(4) 0.089(5) 0.035(4) 0.011(4) -0.010(3) -0.005(4)
C52 0.065(5) 0.135(7) 0.039(4) 0.002(5) -0.003(3) 0.034(5)
C53 0.152(10) 0.094(6) 0.056(7) -0.017(5) -0.056(6) 0.050(6)
C61 0.101(11) 0.041(7) 0.165(16) 0.000 0.095(10) 0.000
C62 0.055(5) 0.141(9) 0.079(7) -0.045(7) 0.029(4) -0.039(6)
C63 0.053(5) 0.134(8) 0.067(6) 0.041(6) 0.004(4) 0.006(5)
C64 0.079(8) 0.044(6) 0.134(12) 0.000 0.039(8) 0.000
C71 0.056(11) 0.057(10) 0.031(8) -0.013(7) 0.005(6) -0.004(7)
C72 0.082(15) 0.060(11) 0.067(13) -0.010(10) -0.007(9) -0.005(9)
C73 0.082(11) 0.054(10) 0.044(10) 0.021(8) 0.001(9) -0.004(9)
C74 0.045(9) 0.054(10) 0.045(10) -0.006(8) -0.001(7) 0.009(7)
C75 0.031(6) 0.046(8) 0.051(9) -0.001(7) -0.014(5) 0.001(6)
C76 0.025(5) 0.044(7) 0.041(7) -0.005(6) -0.013(6) 0.008(5)
C81 0.034(8) 0.061(9) 0.055(10) -0.009(8) -0.002(7) 0.010(8)
C82 0.028(7) 0.054(8) 0.070(10) -0.007(7) 0.007(6) 0.005(5)
C83 0.045(8) 0.050(9) 0.056(11) -0.013(8) 0.003(7) 0.003(6)
C84 0.031(8) 0.060(11) 0.037(9) -0.009(7) 0.004(6) -0.004(8)
C85 0.036(8) 0.070(11) 0.064(10) -0.023(9) 0.008(7) -0.001(7)
C86 0.032(9) 0.075(12) 0.027(9) -0.015(8) -0.020(6) 0.013(8)
C91 0.080(17) 0.049(10) 0.052(14) 0.007(9) -0.008(11) -0.021(10)
C92 0.074(14) 0.040(11) 0.066(14) 0.023(11) 0.037(12) 0.031(10)
C93 0.054(12) 0.089(15) 0.065(13) 0.034(11) 0.024(9) 0.032(11)
C94 0.029(9) 0.108(17) 0.134(17) -0.050(12) 0.003(10) 0.011(10)
C95 0.097(14) 0.18(2) 0.022(12) -0.012(13) -0.006(11) 0.071(13)
C96 0.024(9) 0.113(19) 0.075(14) 0.000(12) 0.013(9) 0.036(10)
C101 0.047(11) 0.028(8) 0.069(12) 0.014(8) 0.026(9) 0.004(7)
C102 0.024(8) 0.078(13) 0.060(14) 0.022(11) 0.032(8) 0.014(8)
C103 0.017(8) 0.060(12) 0.069(12) 0.028(9) -0.016(8) 0.008(7)
C104 0.018(7) 0.095(16) 0.064(15) 0.019(11) -0.009(8) -0.004(9)
C105 0.043(9) 0.099(18) 0.030(10) 0.010(12) -0.010(8) 0.014(10)
C106 0.065(13) 0.094(14) 0.023(9) -0.010(9) 0.020(7) 0.025(12)

loop_
_atom_type_symbol
_atom_type_description
_atom_type_scat_dispersion_real
_atom_type_scat_dispersion_imag
_atom_type_scat_source
C C 0.0033 0.0016 'International Tables Vol C Tables 4.2.6.8 and 6.1.1.4'
H H 0.0000 0.0000 'International Tables Vol C Tables 4.2.6.8 and 6.1.1.4'
N N 0.0061 0.0033 'International Tables Vol C Tables 4.2.6.8 and 6.1.1.4'
F F 0.0171 0.0103 'International Tables Vol C Tables 4.2.6.8 and 6.1.1.4'
P P 0.1023 0.0942 'International Tables Vol C Tables 4.2.6.8 and 6.1.1.4'
Cu Cu 0.3201 1.2651 'International Tables Vol C Tables 4.2.6.8 and 6.1.1.4'

loop_
_geom_angle_atom_site_label_1
_geom_angle_atom_site_label_2
_geom_angle_atom_site_label_3
_geom_angle
_geom_angle_site_symmetry_1
_geom_angle_site_symmetry_3
_geom_angle_publ_flag
N1 Cu1 N32 161.15(16) . . y
N1 Cu1 N31 105.36(14) . . y
N32 Cu1 N31 76.80(15) . . y
N1 Cu1 N2 79.16(15) . . y
N32 Cu1 N2 106.08(15) . . y
N31 Cu1 N2 157.8(2) . . y
N1 N1 C2 120.2(3) 4_566 . ?
N1 N1 Cu1 126.08(15) 4_566 . ?
C2 N1 Cu1 112.7(3) . . ?
N1 C2 C3 121.3(4) . . ?
N1 C2 C6 114.6(4) . . ?
C3 C2 C6 124.0(4) . . ?
C3 C3 C2 118.3(3) 4_566 . ?
C3 C3 H3 120.9 4_566 . ?
C2 C3 H3 120.9 . . ?
N2 C6 C2 118.2(4) . . ?
N2 C6 H6 120.9 . . ?
C2 C6 H6 120.9 . . ?
C6 N2 C8 121.1(4) . . ?
C6 N2 Cu1 111.3(3) . . ?
C8 N2 Cu1 126.5(3) . . ?
C9 C8 C13 121.1(5) . . ?
C9 C8 N2 120.7(5) . . ?
C13 C8 N2 118.1(4) . . ?
C10 C9 C8 119.9(6) . . ?
C10 C9 H9 120.1 . . ?
C8 C9 H9 120.1 . . ?
C11 C10 C9 120.0(6) . . ?
C11 C10 H10 120.0 . . ?
C9 C10 H10 120.0 . . ?
C10 C11 C12 120.4(6) . . ?
C10 C11 H11 119.8 . . ?
C12 C11 H11 119.8 . . ?
C13 C12 C11 121.3(6) . . ?
C13 C12 H12 119.4 . . ?
C11 C12 H12 119.4 . . ?
C12 C13 C8 117.4(5) . . ?
C12 C13 C14 120.5(5) . . ?
C8 C13 C14 122.1(4) . . ?
C19 C14 C15 118.3(5) . . ?
C19 C14 C13 123.3(4) . . ?
C15 C14 C13 118.4(5) . . ?
C16 C15 C14 120.5(5) . . ?
C16 C15 H15 119.8 . . ?
C14 C15 H15 119.8 . . ?
C17 C16 C15 121.2(5) . . ?
C17 C16 H16 119.4 . . ?
C15 C16 H16 119.4 . . ?
C16 C17 C18 119.1(6) . . ?
C16 C17 H17 120.5 . . ?
C18 C17 H17 120.5 . . ?
C17 C18 C19 119.8(6) . . ?
C17 C18 H18 120.1 . . ?
C19 C18 H18 120.1 . . ?
C14 C19 C18 121.0(5) . . ?
C14 C19 H19 119.5 . . ?
C18 C19 H19 119.5 . . ?
C32 N31 N31 120.4(3) . 4_566 ?
C32 N31 Cu1 114.4(4) . . ?
N31 N31 Cu1 124.38(18) 4_566 . ?
N31 C32 C33 121.3(5) . . ?
N31 C32 C36 113.1(4) . . ?
C33 C32 C36 125.5(4) . . ?
C33 C33 C32 118.3(3) 4_566 . ?
C33 C33 H33 120.9 4_566 . ?
C32 C33 H33 120.9 . . ?
N32 C36 C32 118.0(4) . . ?
N32 C36 H36 121.0 . . ?
C32 C36 H36 121.0 . . ?
C36 N32 C38 121.8(4) . . ?
C36 N32 Cu1 114.5(3) . . ?
C38 N32 Cu1 123.3(3) . . ?
C39 C38 C43 121.6(5) . . ?
C39 C38 N32 120.4(5) . . ?
C43 C38 N32 117.9(4) . . ?
C38 C39 C40 119.0(6) . . ?
C38 C39 H39 120.5 . . ?
C40 C39 H39 120.5 . . ?
C41 C40 C39 120.0(6) . . ?
C41 C40 H40 120.0 . . ?
C39 C40 H40 120.0 . . ?
C42 C41 C40 119.8(6) . . ?
C42 C41 H41 120.1 . . ?
C40 C41 H41 120.1 . . ?
C41 C42 C43 122.7(6) . . ?
C41 C42 H42 118.6 . . ?
C43 C42 H42 118.6 . . ?
C42 C43 C38 116.8(5) . . ?
C42 C43 C44 120.1(5) . . ?
C38 C43 C44 123.0(4) . . ?
C45 C44 C49 117.8(5) . . ?
C45 C44 C43 119.5(5) . . ?
C49 C44 C43 122.7(4) . . ?
C46 C45 C44 121.2(5) . . ?
C46 C45 H45 119.4 . . ?
C44 C45 H45 119.4 . . ?
C47 C46 C45 120.5(5) . . ?
C47 C46 H46 119.8 . . ?
C45 C46 H46 119.8 . . ?
C46 C47 C48 119.1(5) . . ?
C46 C47 H47 120.5 . . ?
C48 C47 H47 120.5 . . ?
C49 C48 C47 121.0(5) . . ?
C49 C48 H48 119.5 . . ?
C47 C48 H48 119.5 . . ?
C48 C49 C44 120.4(4) . . ?
C48 C49 H49 119.8 . . ?
C44 C49 H49 119.8 . . ?
F11 P1 F15 92.2(2) . . ?
F11 P1 F16 179.3(2) . . ?
F15 P1 F16 88.5(2) . . ?
F11 P1 F12 90.7(2) . . ?
F15 P1 F12 91.7(2) . . ?
F16 P1 F12 89.3(2) . . ?
F11 P1 F13 90.2(2) . . ?
F15 P1 F13 177.3(2) . . ?
F16 P1 F13 89.0(2) . . ?
F12 P1 F13 89.36(19) . . ?
F11 P1 F14 90.7(2) . . ?
F15 P1 F14 89.0(2) . . ?
F16 P1 F14 89.4(2) . . ?
F12 P1 F14 178.5(2) . . ?
F13 P1 F14 89.89(18) . . ?
C51 C51 C52 121.3(4) 3_656 . ?
C51 C51 H51 119.3 3_656 . ?
C52 C51 H51 119.3 . . ?
C51 C52 C53 119.1(7) . . ?
C51 C52 H52 120.4 . . ?
C53 C52 H52 120.4 . . ?
C52 C53 C53 119.6(5) . 3_656 ?
C52 C53 H53 120.2 . . ?
C53 C53 H53 120.2 3_656 . ?
C62 C61 C62 119.1(12) 3_656 . ?
C62 C61 H61 120.4 3_656 . ?
C62 C61 H61 120.4 . . ?
C63 C62 C61 120.2(9) . . ?
C63 C62 H62 119.9 . . ?
C61 C62 H62 119.9 . . ?
C62 C63 C64 120.5(8) . . ?
C62 C63 H63 119.7 . . ?
C64 C63 H63 119.7 . . ?
C63 C64 C63 119.5(10) . 3_656 ?
C63 C64 H64 120.2 . . ?
C63 C64 H64 120.2 3_656 . ?
C72 C71 C76 120.0 . . ?
C72 C71 H71 120.0 . . ?
C76 C71 H71 120.0 . . ?
C71 C72 C73 120.0 . . ?
C71 C72 H72 120.0 . . ?
C73 C72 H72 120.0 . . ?
C74 C73 C72 120.0 . . ?
C74 C73 H73 120.0 . . ?
C72 C73 H73 120.0 . . ?
C75 C74 C73 120.0 . . ?
C75 C74 H74 120.0 . . ?
C73 C74 H74 120.0 . . ?
C74 C75 C76 120.0 . . ?
C74 C75 H75 120.0 . . ?
C76 C75 H75 120.0 . . ?
C75 C76 C71 120.0 . . ?
C75 C76 H76 120.0 . . ?
C71 C76 H76 120.0 . . ?
C82 C81 C86 120.0 . . ?
C82 C81 H81 120.0 . . ?
C86 C81 H81 120.0 . . ?
C83 C82 C81 120.0 . . ?
C83 C82 H82 120.0 . . ?
C81 C82 H82 120.0 . . ?
C82 C83 C84 120.0 . . ?
C82 C83 H83 120.0 . . ?
C84 C83 H83 120.0 . . ?
C85 C84 C83 120.0 . . ?
C85 C84 H84 120.0 . . ?
C83 C84 H84 120.0 . . ?
C84 C85 C86 120.0 . . ?
C84 C85 H85 120.0 . . ?
C86 C85 H85 120.0 . . ?
C85 C86 C81 120.0 . . ?
C85 C86 H86 120.0 . . ?
C81 C86 H86 120.0 . . ?
C92 C91 C96 120.0 . . ?
C92 C91 H91 120.0 . . ?
C96 C91 H91 120.0 . . ?
C93 C92 C91 120.0 . . ?
C93 C92 H92 120.0 . . ?
C91 C92 H92 120.0 . . ?
C92 C93 C94 120.0 . . ?
C92 C93 H93 120.0 . . ?
C94 C93 H93 120.0 . . ?
C95 C94 C93 120.0 . . ?
C95 C94 H94 120.0 . . ?
C93 C94 H94 120.0 . . ?
C94 C95 C96 120.0 . . ?
C94 C95 H95 120.0 . . ?
C96 C95 H95 120.0 . . ?
C95 C96 C91 120.0 . . ?
C95 C96 H96 120.0 . . ?
C91 C96 H96 120.0 . . ?
C102 C101 C106 120.0 . . ?
C102 C101 H101 120.0 . . ?
C106 C101 H101 120.0 . . ?
C101 C102 C103 120.0 . . ?
C101 C102 H102 120.0 . . ?
C103 C102 H102 120.0 . . ?
C104 C103 C102 120.0 . . ?
C104 C103 H103 120.0 . . ?
C102 C103 H103 120.0 . . ?
C103 C104 C105 120.0 . . ?
C103 C104 H104 120.0 . . ?
C105 C104 H104 120.0 . . ?
C106 C105 C104 120.0 . . ?
C106 C105 H105 120.0 . . ?
C104 C105 H105 120.0 . . ?
C105 C106 C101 120.0 . . ?
C105 C106 H106 120.0 . . ?
C101 C106 H106 120.0 . . ?

loop_
_geom_bond_atom_site_label_1
_geom_bond_atom_site_label_2
_geom_bond_distance
_geom_bond_site_symmetry_2
_geom_bond_publ_flag
Cu1 N1 2.023(4) . y
Cu1 N32 2.041(4) . y
Cu1 N31 2.096(4) . y
Cu1 N2 2.098(3) . y
N1 N1 1.315(7) 4_566 ?
N1 C2 1.351(5) . ?
C2 C3 1.393(6) . ?
C2 C6 1.457(6) . ?
C3 C3 1.357(9) 4_566 ?
C3 H3 0.9500 . ?
C6 N2 1.278(5) . ?
C6 H6 0.9500 . ?
N2 C8 1.421(5) . ?
C8 C9 1.397(7) . ?
C8 C13 1.403(6) . ?
C9 C10 1.375(7) . ?
C9 H9 0.9500 . ?
C10 C11 1.373(9) . ?
C10 H10 0.9500 . ?
C11 C12 1.391(8) . ?
C11 H11 0.9500 . ?
C12 C13 1.389(6) . ?
C12 H12 0.9500 . ?
C13 C14 1.488(6) . ?
C14 C19 1.369(7) . ?
C14 C15 1.395(6) . ?
C15 C16 1.375(7) . ?
C15 H15 0.9500 . ?
C16 C17 1.363(8) . ?
C16 H16 0.9500 . ?
C17 C18 1.386(7) . ?
C17 H17 0.9500 . ?
C18 C19 1.393(7) . ?
C18 H18 0.9500 . ?
C19 H19 0.9500 . ?
N31 C32 1.301(5) . ?
N31 N31 1.342(9) 4_566 ?
C32 C33 1.367(6) . ?
C32 C36 1.455(6) . ?
C33 C33 1.361(9) 4_566 ?
C33 H33 0.9500 . ?
C36 N32 1.285(5) . ?
C36 H36 0.9500 . ?
N32 C38 1.419(6) . ?
C38 C39 1.396(7) . ?
C38 C43 1.407(7) . ?
C39 C40 1.398(8) . ?
C39 H39 0.9500 . ?
C40 C41 1.394(9) . ?
C40 H40 0.9500 . ?
C41 C42 1.364(8) . ?
C41 H41 0.9500 . ?
C42 C43 1.396(7) . ?
C42 H42 0.9500 . ?
C43 C44 1.483(7) . ?
C44 C45 1.397(7) . ?
C44 C49 1.403(7) . ?
C45 C46 1.388(7) . ?
C45 H45 0.9500 . ?
C46 C47 1.377(7) . ?
C46 H46 0.9500 . ?
C47 C48 1.390(6) . ?
C47 H47 0.9500 . ?
C48 C49 1.387(7) . ?
C48 H48 0.9500 . ?
C49 H49 0.9500 . ?
P1 F11 1.541(3) . ?
P1 F15 1.570(4) . ?
P1 F16 1.576(3) . ?
P1 F12 1.578(3) . ?
P1 F13 1.590(3) . ?
P1 F14 1.593(3) . ?
C51 C51 1.327(10) 3_656 ?
C51 C52 1.355(9) . ?
C51 H51 0.9500 . ?
C52 C53 1.362(10) . ?
C52 H52 0.9500 . ?
C53 C53 1.392(16) 3_656 ?
C53 H53 0.9500 . ?
C61 C62 1.362(10) 3_656 ?
C61 C62 1.362(10) . ?
C61 H61 0.9500 . ?
C62 C63 1.328(10) . ?
C62 H62 0.9500 . ?
C63 C64 1.352(9) . ?
C63 H63 0.9500 . ?
C64 C63 1.352(9) 3_656 ?
C64 H64 0.9500 . ?
C71 C72 1.3900 . ?
C71 C76 1.3900 . ?
C71 H71 0.9500 . ?
C72 C73 1.3900 . ?
C72 H72 0.9500 . ?
C73 C74 1.3900 . ?
C73 H73 0.9500 . ?
C74 C75 1.3900 . ?
C74 H74 0.9500 . ?
C75 C76 1.3900 . ?
C75 H75 0.9500 . ?
C76 H76 0.9500 . ?
C81 C82 1.3900 . ?
C81 C86 1.3900 . ?
C81 H81 0.9500 . ?
C82 C83 1.3900 . ?
C82 H82 0.9500 . ?
C83 C84 1.3900 . ?
C83 H83 0.9500 . ?
C84 C85 1.3900 . ?
C84 H84 0.9500 . ?
C85 C86 1.3900 . ?
C85 H85 0.9500 . ?
C86 H86 0.9500 . ?
C91 C92 1.3900 . ?
C91 C96 1.3900 . ?
C91 H91 0.9500 . ?
C92 C93 1.3900 . ?
C92 H92 0.9500 . ?
C93 C94 1.3900 . ?
C93 H93 0.9500 . ?
C94 C95 1.3900 . ?
C94 H94 0.9500 . ?
C95 C96 1.3900 . ?
C95 H95 0.9500 . ?
C96 H96 0.9500 . ?
C101 C102 1.3900 . ?
C101 C106 1.3900 . ?
C101 H101 0.9500 . ?
C102 C103 1.3900 . ?
C102 H102 0.9500 . ?
C103 C104 1.3900 . ?
C103 H103 0.9500 . ?
C104 C105 1.3900 . ?
C104 H104 0.9500 . ?
C105 C106 1.3900 . ?
C105 H105 0.9500 . ?
C106 H106 0.9500 . ?

loop_
_geom_torsion_atom_site_label_1
_geom_torsion_atom_site_label_2
_geom_torsion_atom_site_label_3
_geom_torsion_atom_site_label_4
_geom_torsion
_geom_torsion_site_symmetry_1
_geom_torsion_site_symmetry_2
_geom_torsion_site_symmetry_3
_geom_torsion_site_symmetry_4
_geom_torsion_publ_flag
N32 Cu1 N1 N1 -77.8(7) . . . 4_566 ?
N31 Cu1 N1 N1 16.3(6) . . . 4_566 ?
N2 Cu1 N1 N1 174.0(6) . . . 4_566 ?
N32 Cu1 N1 C2 90.9(5) . . . . ?
N31 Cu1 N1 C2 -175.0(4) . . . . ?
N2 Cu1 N1 C2 -17.3(3) . . . . ?
N1 N1 C2 C3 3.2(8) 4_566 . . . ?
Cu1 N1 C2 C3 -166.2(4) . . . . ?
N1 N1 C2 C6 -174.7(5) 4_566 . . . ?
Cu1 N1 C2 C6 15.9(5) . . . . ?
N1 C2 C3 C3 1.9(9) . . . 4_566 ?
C6 C2 C3 C3 179.5(5) . . . 4_566 ?
N1 C2 C6 N2 -1.6(6) . . . . ?
C3 C2 C6 N2 -179.4(5) . . . . ?
C2 C6 N2 C8 177.9(4) . . . . ?
C2 C6 N2 Cu1 -12.9(5) . . . . ?
N1 Cu1 N2 C6 16.4(3) . . . . ?
N32 Cu1 N2 C6 -145.0(3) . . . . ?
N31 Cu1 N2 C6 120.6(4) . . . . ?
N1 Cu1 N2 C8 -175.2(4) . . . . ?
N32 Cu1 N2 C8 23.5(4) . . . . ?
N31 Cu1 N2 C8 -71.0(6) . . . . ?
C6 N2 C8 C9 41.5(7) . . . . ?
Cu1 N2 C8 C9 -125.8(5) . . . . ?
C6 N2 C8 C13 -143.1(5) . . . . ?
Cu1 N2 C8 C13 49.6(6) . . . . ?
C13 C8 C9 C10 1.0(9) . . . . ?
N2 C8 C9 C10 176.3(6) . . . . ?
C8 C9 C10 C11 1.1(11) . . . . ?
C9 C10 C11 C12 -1.5(12) . . . . ?
C10 C11 C12 C13 -0.3(11) . . . . ?
C11 C12 C13 C8 2.3(8) . . . . ?
C11 C12 C13 C14 -177.6(5) . . . . ?
C9 C8 C13 C12 -2.7(8) . . . . ?
N2 C8 C13 C12 -178.1(5) . . . . ?
C9 C8 C13 C14 177.2(5) . . . . ?
N2 C8 C13 C14 1.9(7) . . . . ?
C12 C13 C14 C19 -133.8(6) . . . . ?
C8 C13 C14 C19 46.3(7) . . . . ?
C12 C13 C14 C15 47.0(7) . . . . ?
C8 C13 C14 C15 -132.9(5) . . . . ?
C19 C14 C15 C16 -1.1(8) . . . . ?
C13 C14 C15 C16 178.1(5) . . . . ?
C14 C15 C16 C17 0.3(8) . . . . ?
C15 C16 C17 C18 1.5(9) . . . . ?
C16 C17 C18 C19 -2.6(9) . . . . ?
C15 C14 C19 C18 0.0(8) . . . . ?
C13 C14 C19 C18 -179.2(5) . . . . ?
C17 C18 C19 C14 1.8(9) . . . . ?
N1 Cu1 N31 C32 -176.7(5) . . . . ?
N32 Cu1 N31 C32 -16.0(5) . . . . ?
N2 Cu1 N31 C32 84.3(6) . . . . ?
N1 Cu1 N31 N31 14.2(9) . . . 4_566 ?
N32 Cu1 N31 N31 174.9(9) . . . 4_566 ?
N2 Cu1 N31 N31 -84.9(9) . . . 4_566 ?
N31 N31 C32 C33 1.6(12) 4_566 . . . ?
Cu1 N31 C32 C33 -168.0(4) . . . . ?
N31 N31 C32 C36 -175.3(8) 4_566 . . . ?
Cu1 N31 C32 C36 15.1(6) . . . . ?
N31 C32 C33 C33 2.1(9) . . . 4_566 ?
C36 C32 C33 C33 178.6(6) . . . 4_566 ?
N31 C32 C36 N32 -3.2(7) . . . . ?
C33 C32 C36 N32 -179.9(5) . . . . ?
C32 C36 N32 C38 176.6(4) . . . . ?
C32 C36 N32 Cu1 -10.7(5) . . . . ?
N1 Cu1 N32 C36 112.9(5) . . . . ?
N31 Cu1 N32 C36 14.0(4) . . . . ?
N2 Cu1 N32 C36 -143.3(3) . . . . ?
N1 Cu1 N32 C38 -74.6(6) . . . . ?
N31 Cu1 N32 C38 -173.5(4) . . . . ?
N2 Cu1 N32 C38 29.3(4) . . . . ?
C36 N32 C38 C39 40.3(7) . . . . ?
Cu1 N32 C38 C39 -131.7(4) . . . . ?
C36 N32 C38 C43 -142.1(5) . . . . ?
Cu1 N32 C38 C43 45.9(6) . . . . ?
C43 C38 C39 C40 1.1(8) . . . . ?
N32 C38 C39 C40 178.5(5) . . . . ?
C38 C39 C40 C41 0.3(9) . . . . ?
C39 C40 C41 C42 -1.3(11) . . . . ?
C40 C41 C42 C43 0.9(11) . . . . ?
C41 C42 C43 C38 0.4(10) . . . . ?
C41 C42 C43 C44 -178.7(6) . . . . ?
C39 C38 C43 C42 -1.4(8) . . . . ?
N32 C38 C43 C42 -178.9(5) . . . . ?
C39 C38 C43 C44 177.7(5) . . . . ?
N32 C38 C43 C44 0.2(7) . . . . ?
C42 C43 C44 C45 40.2(7) . . . . ?
C38 C43 C44 C45 -138.9(5) . . . . ?
C42 C43 C44 C49 -140.5(6) . . . . ?
C38 C43 C44 C49 40.4(8) . . . . ?
C49 C44 C45 C46 0.2(8) . . . . ?
C43 C44 C45 C46 179.5(5) . . . . ?
C44 C45 C46 C47 -2.7(8) . . . . ?
C45 C46 C47 C48 3.0(8) . . . . ?
C46 C47 C48 C49 -0.9(8) . . . . ?
C47 C48 C49 C44 -1.6(8) . . . . ?
C45 C44 C49 C48 1.9(7) . . . . ?
C43 C44 C49 C48 -177.4(5) . . . . ?
C51 C51 C52 C53 -0.4(11) 3_656 . . . ?
C51 C52 C53 C53 1.6(13) . . . 3_656 ?
C62 C61 C62 C63 0.4(5) 3_656 . . . ?
C61 C62 C63 C64 -0.8(10) . . . . ?
C62 C63 C64 C63 0.4(5) . . . 3_656 ?
C76 C71 C72 C73 0.0 . . . . ?
C71 C72 C73 C74 0.0 . . . . ?
C72 C73 C74 C75 0.0 . . . . ?
C73 C74 C75 C76 0.0 . . . . ?
C74 C75 C76 C71 0.0 . . . . ?
C72 C71 C76 C75 0.0 . . . . ?
C86 C81 C82 C83 0.0 . . . . ?
C81 C82 C83 C84 0.0 . . . . ?
C82 C83 C84 C85 0.0 . . . . ?
C83 C84 C85 C86 0.0 . . . . ?
C84 C85 C86 C81 0.0 . . . . ?
C82 C81 C86 C85 0.0 . . . . ?
C96 C91 C92 C93 0.0 . . . . ?
C91 C92 C93 C94 0.0 . . . . ?
C92 C93 C94 C95 0.0 . . . . ?
C93 C94 C95 C96 0.0 . . . . ?
C94 C95 C96 C91 0.0 . . . . ?
C92 C91 C96 C95 0.0 . . . . ?
C106 C101 C102 C103 0.0 . . . . ?
C101 C102 C103 C104 0.0 . . . . ?
C102 C103 C104 C105 0.0 . . . . ?
C103 C104 C105 C106 0.0 . . . . ?
C104 C105 C106 C101 0.0 . . . . ?
C102 C101 C106 C105 0.0 . . . . ?
